data_7228593
loop_
_publ_author_name
'Goswami, Pramod Kumar'
'Kumar, Vineet'
'Thaimattam, Ram'
'Ramanan , A.'

_publ_section_title
;
 Structural landscape of multicomponent solids of 5-aminosalicylic acid
;
_journal_name_full CrystEngComm
_journal_paper_doi 10.1039/C7CE01008G
_journal_year 2017
_chemical_formula_moiety 'C12 H10 N2, 0.5(C12 H12 N2), C7 H6 N O3'
_chemical_formula_sum 'C25 H22 N4 O3'
_chemical_formula_weight 426.47
_chemical_name_systematic
; 
 ? 
;
_space_group_crystal_system triclinic
_space_group_IT_number 2
_space_group_name_Hall '-P 1'
_space_group_name_H-M_alt 'P -1'
_symmetry_space_group_name_Hall '-P 1'
_symmetry_space_group_name_H-M 'P -1'
_atom_sites_solution_hydrogens geom
_atom_sites_solution_primary direct
_atom_sites_solution_secondary difmap
_audit_creation_method 'SHELXTL-NT2000 ver.6.12'
_audit_update_record
;
2017-06-24 deposited with the CCDC.
2017-06-28 downloaded from the CCDC.
;
_cell_angle_alpha 101.827(8)
_cell_angle_beta 96.580(8)
_cell_angle_gamma 106.511(8)
_cell_formula_units_Z 2
_cell_length_a 8.401(3)
_cell_length_b 9.361(4)
_cell_length_c 14.212(6)
_cell_measurement_reflns_used 1151
_cell_measurement_temperature 298(2)
_cell_measurement_theta_max 25.39
_cell_measurement_theta_min 2.34
_cell_volume 1030.9(7)
_computing_cell_refinement 'Bruker SMART'
_computing_data_collection 'Bruker SMART'
_computing_data_reduction 'Bruker SAINT'
_computing_molecular_graphics 'Bruker SHELXTL'
_computing_publication_material 'Bruker SHELXTL'
_computing_structure_refinement 'SHELXL-2014/7 (Sheldrick, 2014)'
_computing_structure_solution 'SHELXS-97 (Sheldrick, 1990)'
_diffrn_ambient_temperature 298(2)
_diffrn_measured_fraction_theta_full 0.998
_diffrn_measured_fraction_theta_max 0.998
_diffrn_measurement_device_type 'CCD area detector'
_diffrn_measurement_method 'phi and omega scans'
_diffrn_radiation_type MoK\a
_diffrn_radiation_wavelength 0.71073
_diffrn_reflns_av_R_equivalents 0.0429
_diffrn_reflns_av_unetI/netI 0.0604
_diffrn_reflns_Laue_measured_fraction_full 0.998
_diffrn_reflns_Laue_measured_fraction_max 0.998
_diffrn_reflns_limit_h_max 9
_diffrn_reflns_limit_h_min -9
_diffrn_reflns_limit_k_max 11
_diffrn_reflns_limit_k_min -11
_diffrn_reflns_limit_l_max 16
_diffrn_reflns_limit_l_min -16
_diffrn_reflns_number 9953
_diffrn_reflns_point_group_measured_fraction_full 0.998
_diffrn_reflns_point_group_measured_fraction_max 0.998
_diffrn_reflns_theta_full 24.999
_diffrn_reflns_theta_max 24.999
_diffrn_reflns_theta_min 1.489
_diffrn_source 'fine-focus sealed tube'
_exptl_absorpt_coefficient_mu 0.093
_exptl_absorpt_correction_T_max 0.965
_exptl_absorpt_correction_T_min 0.942
_exptl_absorpt_correction_type multi-scan
_exptl_absorpt_process_details '(SADABS; Bruker, 2000)'
_exptl_crystal_colour red
_exptl_crystal_density_diffrn 1.374
_exptl_crystal_density_method 'not measured'
_exptl_crystal_description plate
_exptl_crystal_F_000 448
_exptl_crystal_size_max 0.489
_exptl_crystal_size_mid 0.381
_exptl_crystal_size_min 0.253
_refine_diff_density_max 0.263
_refine_diff_density_min -0.225
_refine_diff_density_rms 0.060
_refine_ls_goodness_of_fit_ref 1.077
_refine_ls_hydrogen_treatment constr
_refine_ls_matrix_type full
_refine_ls_number_parameters 291
_refine_ls_number_reflns 3612
_refine_ls_number_restraints 1
_refine_ls_restrained_S_all 1.263
_refine_ls_R_factor_all 0.1341
_refine_ls_R_factor_gt 0.0823
_refine_ls_shift/su_max 0.014
_refine_ls_shift/su_mean 0.003
_refine_ls_structure_factor_coef Fsqd
_refine_ls_weighting_details 'w=1/[\s^2^(Fo^2^)+(0.1311P)^2^+0.3497P] where P=(Fo^2^+2Fc^2^)/3'
_refine_ls_weighting_scheme calc
_refine_ls_wR_factor_gt 0.2271
_refine_ls_wR_factor_ref 0.2572
_reflns_Friedel_coverage 0.000
_reflns_number_gt 2086
_reflns_number_total 3612
_reflns_threshold_expression 'I > 2\s(I)'
_cod_data_source_file c7ce01008g2.cif
_cod_data_source_block solid8
_cod_database_code 7228593
_shelx_space_group_comment
;
The symmetry employed for this shelxl refinement is uniquely defined
by the following loop, which should always be used as a source of
symmetry information in preference to the above space-group names.
They are only intended as comments.
;

loop_
_space_group_symop_operation_xyz
'x, y, z'
'-x, -y, -z'

loop_
_atom_site_label
_atom_site_type_symbol
_atom_site_fract_x
_atom_site_fract_y
_atom_site_fract_z
_atom_site_U_iso_or_equiv
_atom_site_adp_type
_atom_site_occupancy
_atom_site_site_symmetry_order
_atom_site_calc_flag
_atom_site_refinement_flags_posn
_atom_site_refinement_flags_adp
N4 N 0.3624(4) 0.4412(4) 0.2509(2) 0.0408(8) Uani 1 1 d . .
H50 H 0.4333 0.4409 0.2995 0.049 Uiso 1 1 calc R U
N2 N -0.4053(4) 0.4561(4) 0.4042(2) 0.0452(8) Uani 1 1 d . .
C1 C 0.1380(4) 0.4440(4) 0.0948(2) 0.0380(9) Uani 1 1 d . .
C2 C 0.2435(5) 0.5796(4) 0.1586(3) 0.0437(9) Uani 1 1 d . .
H18 H 0.2395 0.6740 0.1491 0.052 Uiso 1 1 calc R U
C3 C 0.0162(4) 0.4409(4) 0.0106(2) 0.0397(9) Uani 1 1 d . .
H19 H -0.0432 0.3452 -0.0312 0.048 Uiso 1 1 calc R U
C4 C 0.3533(5) 0.5741(4) 0.2358(3) 0.0435(10) Uani 1 1 d . .
H15 H 0.4230 0.6656 0.2785 0.052 Uiso 1 1 calc R U
N3 N 0.4376(5) 0.6517(4) 0.9525(3) 0.0625(10) Uani 1 1 d . .
C5 C -0.1569(6) 0.4915(7) 0.5635(3) 0.0674(14) Uani 1 1 d . .
C6 C -0.3040(5) 0.5959(5) 0.4523(3) 0.0531(11) Uani 1 1 d . .
H14 H -0.3160 0.6816 0.4324 0.064 Uiso 1 1 calc R U
C7 C 0.2377(5) 0.4808(5) 0.8153(3) 0.0497(10) Uani 1 1 d . .
H9 H 0.1853 0.3795 0.7796 0.060 Uiso 1 1 calc R U
C8 C 0.3565(5) 0.5124(5) 0.8983(3) 0.0482(10) Uani 1 1 d . .
H10 H 0.3806 0.4302 0.9170 0.058 Uiso 1 1 calc R U
C9 C 0.2634(5) 0.3090(5) 0.1920(3) 0.0451(10) Uani 1 1 d . .
H16 H 0.2708 0.2168 0.2038 0.054 Uiso 1 1 calc R U
C10 C -0.3830(5) 0.3359(5) 0.4350(3) 0.0502(10) Uani 1 1 d . .
H13 H -0.4525 0.2376 0.4016 0.060 Uiso 1 1 calc R U
C11 C 0.1962(5) 0.5973(6) 0.7850(3) 0.0566(12) Uani 1 1 d . .
C12 C 0.1493(5) 0.3067(4) 0.1133(3) 0.0438(9) Uani 1 1 d . .
H17 H 0.0799 0.2132 0.0726 0.053 Uiso 1 1 calc R U
C13 C -0.1792(5) 0.6154(6) 0.5328(3) 0.0728(15) Uani 1 1 d . .
H11 H -0.1105 0.7140 0.5660 0.087 Uiso 1 1 calc R U
C14 C -0.2641(5) 0.3507(6) 0.5122(3) 0.0608(12) Uani 1 1 d . .
H12 H -0.2552 0.2631 0.5306 0.073 Uiso 1 1 calc R U
C15 C 0.2836(8) 0.7435(6) 0.8412(4) 0.0937(19) Uani 1 1 d . .
H8 H 0.2650 0.8287 0.8237 0.112 Uiso 1 1 calc R U
C16 C 0.3970(7) 0.7624(6) 0.9224(4) 0.096(2) Uani 1 1 d . .
H7 H 0.4506 0.8624 0.9599 0.116 Uiso 1 1 calc R U
O2 O 1.3145(4) 0.9822(4) 0.2688(2) 0.0709(9) Uani 1 1 d . .
C17 C 0.7415(5) 0.9244(4) 0.3087(3) 0.0466(10) Uani 1 1 d . .
O3 O 1.0910(4) 0.9280(3) 0.1221(2) 0.0605(8) Uani 1 1 d . .
H3 H 1.1866 0.9491 0.1533 0.091 Uiso 1 1 calc R U
N1 N 0.6215(4) 0.9181(4) 0.3687(3) 0.0591(10) Uani 1 1 d . .
H1A H 0.6508 0.9289 0.4304 0.071 Uiso 1 1 calc R U
H1B H 0.5180 0.9035 0.3442 0.071 Uiso 1 1 calc R U
C18 C 0.6945(5) 0.8988(5) 0.2076(3) 0.0535(11) Uani 1 1 d . .
H6 H 0.5820 0.8800 0.1809 0.064 Uiso 1 1 calc R U
C19 C 1.0298(5) 0.9495(4) 0.2849(3) 0.0446(10) Uani 1 1 d . .
C20 C 0.9092(5) 0.9477(4) 0.3447(3) 0.0474(10) Uani 1 1 d . .
H4 H 0.9431 0.9628 0.4116 0.057 Uiso 1 1 calc R U
C21 C 0.9800(5) 0.9271(4) 0.1844(3) 0.0452(10) Uani 1 1 d . .
C22 C 1.2109(5) 0.9745(5) 0.3279(3) 0.0567(11) Uani 1 1 d . .
C23 C 0.8102(5) 0.9008(5) 0.1470(3) 0.0539(11) Uani 1 1 d . .
H5 H 0.7752 0.8845 0.0801 0.065 Uiso 1 1 calc R U
O1 O 1.2498(4) 0.9870(5) 0.4159(3) 0.0910(12) Uani 1 1 d . .
C27 C -0.0324(7) 0.4925(11) 0.6452(4) 0.126(3) Uani 1 1 d D .
H20 H -0.0403 0.3943 0.6524 0.151 Uiso 1 1 calc R U
C26 C 0.0741(7) 0.5885(10) 0.7031(4) 0.113(3) Uani 1 1 d D .
H21 H 0.0820 0.6855 0.6936 0.136 Uiso 1 1 calc R U

loop_
_atom_site_aniso_label
_atom_site_aniso_U_11
_atom_site_aniso_U_22
_atom_site_aniso_U_33
_atom_site_aniso_U_23
_atom_site_aniso_U_13
_atom_site_aniso_U_12
N4 0.0333(17) 0.053(2) 0.0328(17) 0.0125(15) -0.0064(13) 0.0118(15)
N2 0.0364(18) 0.058(2) 0.0400(18) 0.0140(16) -0.0013(14) 0.0157(16)
C1 0.0320(19) 0.049(2) 0.0331(19) 0.0110(17) 0.0004(16) 0.0139(17)
C2 0.043(2) 0.048(2) 0.035(2) 0.0106(17) -0.0051(17) 0.0111(18)
C3 0.037(2) 0.047(2) 0.0304(19) 0.0066(16) -0.0065(16) 0.0139(17)
C4 0.038(2) 0.045(2) 0.038(2) 0.0113(17) -0.0056(17) 0.0031(17)
N3 0.060(2) 0.067(3) 0.050(2) 0.0073(19) -0.0191(18) 0.021(2)
C5 0.044(3) 0.124(5) 0.036(2) 0.019(3) 0.007(2) 0.031(3)
C6 0.049(3) 0.053(3) 0.055(3) 0.010(2) 0.012(2) 0.014(2)
C7 0.038(2) 0.059(3) 0.040(2) 0.0013(19) 0.0001(17) 0.0079(19)
C8 0.045(2) 0.056(3) 0.045(2) 0.016(2) 0.0014(19) 0.017(2)
C9 0.045(2) 0.048(2) 0.043(2) 0.0129(18) -0.0013(18) 0.0190(19)
C10 0.040(2) 0.061(3) 0.047(2) 0.013(2) -0.0001(18) 0.0149(19)
C11 0.043(2) 0.100(4) 0.039(2) 0.030(2) 0.0052(19) 0.034(2)
C12 0.043(2) 0.045(2) 0.037(2) 0.0036(17) -0.0033(17) 0.0141(18)
C13 0.041(3) 0.088(4) 0.052(3) -0.024(3) 0.008(2) -0.008(2)
C14 0.049(3) 0.100(4) 0.049(3) 0.035(3) 0.008(2) 0.035(3)
C15 0.109(5) 0.069(4) 0.106(4) 0.031(3) -0.020(4) 0.040(3)
C16 0.108(5) 0.048(3) 0.105(4) -0.002(3) -0.035(4) 0.017(3)
O2 0.0483(19) 0.085(2) 0.081(2) 0.0215(18) 0.0047(17) 0.0263(17)
C17 0.043(2) 0.040(2) 0.052(2) 0.0087(18) -0.0034(19) 0.0121(18)
O3 0.0602(19) 0.0548(18) 0.0580(18) 0.0051(14) 0.0042(15) 0.0140(16)
N1 0.045(2) 0.060(2) 0.064(2) 0.0090(18) -0.0022(18) 0.0132(17)
C18 0.046(2) 0.048(2) 0.059(3) 0.013(2) -0.011(2) 0.0116(19)
C19 0.041(2) 0.034(2) 0.051(2) 0.0081(17) -0.0076(19) 0.0084(17)
C20 0.046(2) 0.043(2) 0.047(2) 0.0113(18) -0.0063(19) 0.0109(18)
C21 0.050(2) 0.034(2) 0.048(2) 0.0074(17) 0.002(2) 0.0117(18)
C22 0.046(3) 0.058(3) 0.060(3) 0.012(2) -0.006(2) 0.016(2)
C23 0.053(3) 0.050(2) 0.047(2) 0.0063(19) -0.013(2) 0.011(2)
O1 0.058(2) 0.147(4) 0.065(2) 0.034(2) -0.0113(17) 0.032(2)
C27 0.044(3) 0.276(9) 0.040(3) 0.014(4) 0.008(3) 0.040(4)
C26 0.054(3) 0.258(9) 0.047(3) 0.049(4) 0.012(3) 0.070(5)

loop_
_atom_type_symbol
_atom_type_description
_atom_type_scat_dispersion_real
_atom_type_scat_dispersion_imag
_atom_type_scat_source
C C 0.0033 0.0016 'International Tables Vol C Tables 4.2.6.8 and 6.1.1.4'
H H 0.0000 0.0000 'International Tables Vol C Tables 4.2.6.8 and 6.1.1.4'
N N 0.0061 0.0033 'International Tables Vol C Tables 4.2.6.8 and 6.1.1.4'
O O 0.0106 0.0060 'International Tables Vol C Tables 4.2.6.8 and 6.1.1.4'

loop_
_geom_angle_atom_site_label_1
_geom_angle_atom_site_label_2
_geom_angle_atom_site_label_3
_geom_angle
_geom_angle_site_symmetry_1
C9 N4 C4 120.7(3) .
C9 N4 H50 119.6 .
C4 N4 H50 119.6 .
C6 N2 C10 117.7(3) .
C2 C1 C12 117.3(3) .
C2 C1 C3 122.8(3) .
C12 C1 C3 119.8(3) .
C4 C2 C1 119.8(4) .
C4 C2 H18 120.1 .
C1 C2 H18 120.1 .
C3 C3 C1 126.1(4) 2_565
C3 C3 H19 116.9 2_565
C1 C3 H19 116.9 .
N4 C4 C2 121.4(3) .
N4 C4 H15 119.3 .
C2 C4 H15 119.3 .
C8 N3 C16 115.0(4) .
C14 C5 C13 116.0(4) .
C14 C5 C27 116.2(6) .
C13 C5 C27 127.8(6) .
N2 C6 C13 120.6(4) .
N2 C6 H14 119.7 .
C13 C6 H14 119.7 .
C11 C7 C8 120.5(4) .
C11 C7 H9 119.8 .
C8 C7 H9 119.8 .
N3 C8 C7 123.8(4) .
N3 C8 H10 118.1 .
C7 C8 H10 118.1 .
N4 C9 C12 120.7(4) .
N4 C9 H16 119.7 .
C12 C9 H16 119.7 .
N2 C10 C14 123.1(4) .
N2 C10 H13 118.4 .
C14 C10 H13 118.4 .
C7 C11 C15 115.5(4) .
C7 C11 C26 129.1(6) .
C15 C11 C26 115.5(5) .
C9 C12 C1 120.0(3) .
C9 C12 H17 120.0 .
C1 C12 H17 120.0 .
C5 C13 C6 121.2(4) .
C5 C13 H11 119.4 .
C6 C13 H11 119.4 .
C10 C14 C5 121.3(5) .
C10 C14 H12 119.4 .
C5 C14 H12 119.4 .
C16 C15 C11 119.5(4) .
C16 C15 H8 120.3 .
C11 C15 H8 120.3 .
N3 C16 C15 125.6(5) .
N3 C16 H7 117.2 .
C15 C16 H7 117.2 .
C20 C17 N1 122.2(4) .
C20 C17 C18 117.0(4) .
N1 C17 C18 120.7(4) .
C21 O3 H3 109.5 .
C17 N1 H1A 120.0 .
C17 N1 H1B 120.0 .
H1A N1 H1B 120.0 .
C23 C18 C17 121.6(4) .
C23 C18 H6 119.2 .
C17 C18 H6 119.2 .
C20 C19 C21 119.0(4) .
C20 C19 C22 120.6(4) .
C21 C19 C22 120.5(4) .
C17 C20 C19 122.8(4) .
C17 C20 H4 118.6 .
C19 C20 H4 118.6 .
O3 C21 C19 122.0(4) .
O3 C21 C23 119.2(4) .
C19 C21 C23 118.8(4) .
O1 C22 O2 124.4(4) .
O1 C22 C19 119.2(5) .
O2 C22 C19 116.5(4) .
C18 C23 C21 120.8(4) .
C18 C23 H5 119.6 .
C21 C23 H5 119.6 .
C26 C27 C5 134.5(9) .
C26 C27 H20 112.8 .
C5 C27 H20 112.8 .
C27 C26 C11 137.1(9) .
C27 C26 H21 111.5 .
C11 C26 H21 111.5 .

loop_
_geom_bond_atom_site_label_1
_geom_bond_atom_site_label_2
_geom_bond_distance
_geom_bond_site_symmetry_2
N4 C9 1.325(5) .
N4 C4 1.327(5) .
N4 H50 0.8600 .
N2 C6 1.331(5) .
N2 C10 1.340(5) .
C1 C2 1.387(5) .
C1 C12 1.390(5) .
C1 C3 1.472(5) .
C2 C4 1.368(5) .
C2 H18 0.9300 .
C3 C3 1.295(7) 2_565
C3 H19 0.9300 .
C4 H15 0.9300 .
N3 C8 1.311(5) .
N3 C16 1.313(6) .
C5 C14 1.364(7) .
C5 C13 1.371(7) .
C5 C27 1.469(7) .
C6 C13 1.405(6) .
C6 H14 0.9300 .
C7 C11 1.368(6) .
C7 C8 1.376(5) .
C7 H9 0.9300 .
C8 H10 0.9300 .
C9 C12 1.380(5) .
C9 H16 0.9300 .
C10 C14 1.352(5) .
C10 H13 0.9300 .
C11 C15 1.377(7) .
C11 C26 1.433(6) .
C12 H17 0.9300 .
C13 H11 0.9300 .
C14 H12 0.9300 .
C15 C16 1.355(7) .
C15 H8 0.9300 .
C16 H7 0.9300 .
O2 C22 1.275(5) .
C17 C20 1.382(5) .
C17 N1 1.389(5) .
C17 C18 1.398(5) .
O3 C21 1.358(5) .
O3 H3 0.8200 .
N1 H1A 0.8600 .
N1 H1B 0.8600 .
C18 C23 1.369(6) .
C18 H6 0.9300 .
C19 C20 1.393(6) .
C19 C21 1.396(5) .
C19 C22 1.506(6) .
C20 H4 0.9300 .
C21 C23 1.398(5) .
C22 O1 1.229(5) .
C23 H5 0.9300 .
C27 C26 1.164(8) .
C27 H20 0.9300 .
C26 H21 0.9300 .

loop_
_geom_hbond_atom_site_label_D
_geom_hbond_atom_site_label_H
_geom_hbond_atom_site_label_A
_geom_hbond_distance_DH
_geom_hbond_distance_HA
_geom_hbond_distance_DA
_geom_hbond_angle_DHA
_geom_hbond_site_symmetry_A
N1 H1B O2 0.86 2.29 3.069(5) 151.1 1_455
N1 H1A O1 0.86 2.14 2.984(5) 166.1 2_776
O3 H3 O2 0.82 1.77 2.502(4) 147.2 .
C14 H12 O1 0.93 2.62 3.544(6) 176.4 2_666
C9 H16 O3 0.93 2.63 3.330(5) 132.2 1_445
C9 H16 O2 0.93 2.65 3.570(5) 170.2 1_445
C8 H10 N3 0.93 2.64 3.443(5) 145.3 2_667
C4 H15 N1 0.93 2.46 3.380(5) 171.2 .
N4 H50 N2 0.86 1.85 2.706(4) 175.5 1_655
N1 H1B O2 0.86 2.29 3.069(5) 151.1 1_455
N1 H1A O1 0.86 2.14 2.984(5) 166.1 2_776
O3 H3 O2 0.82 1.77 2.502(4) 147.2 .
C14 H12 O1 0.93 2.62 3.544(6) 176.4 2_666
C9 H16 O3 0.93 2.63 3.330(5) 132.2 1_445
C9 H16 O2 0.93 2.65 3.570(5) 170.2 1_445
C8 H10 N3 0.93 2.64 3.443(5) 145.3 2_667
C4 H15 N1 0.93 2.46 3.380(5) 171.2 .
N4 H50 N2 0.86 1.85 2.706(4) 175.5 1_655
N1 H1B O2 0.86 2.29 3.069(5) 151.1 1_455
N1 H1A O1 0.86 2.14 2.984(5) 166.1 2_776
O3 H3 O2 0.82 1.77 2.502(4) 147.2 .
C14 H12 O1 0.93 2.62 3.544(6) 176.4 2_666
C9 H16 O3 0.93 2.63 3.330(5) 132.2 1_445
C9 H16 O2 0.93 2.65 3.570(5) 170.2 1_445
C8 H10 N3 0.93 2.64 3.443(5) 145.3 2_667
C4 H15 N1 0.93 2.46 3.380(5) 171.2 .
N4 H50 N2 0.86 1.85 2.706(4) 175.5 1_655
O3 H3 O2 0.82 1.77 2.502(4) 147.2 .
N1 H1A O1 0.86 2.14 2.984(5) 166.1 2_776
N1 H1B O2 0.86 2.29 3.069(5) 151.1 1_455
C14 H12 O1 0.93 2.62 3.544(6) 176.4 2_666
C9 H16 O3 0.93 2.63 3.330(5) 132.2 1_445
C9 H16 O2 0.93 2.65 3.570(5) 170.2 1_445
C8 H10 N3 0.93 2.64 3.443(5) 145.3 2_667
C4 H15 N1 0.93 2.46 3.380(5) 171.2 .
N4 H50 N2 0.86 1.85 2.706(4) 175.5 1_655
C4 H15 N1 0.93 2.46 3.380(5) 171.2 .
C8 H10 N3 0.93 2.64 3.443(5) 145.3 2_667
C9 H16 O2 0.93 2.65 3.570(5) 170.2 1_445
C9 H16 O3 0.93 2.63 3.330(5) 132.2 1_445
C14 H12 O1 0.93 2.62 3.544(6) 176.4 2_666
O3 H3 O2 0.82 1.77 2.502(4) 147.2 .
N1 H1A O1 0.86 2.14 2.984(5) 166.1 2_776
N1 H1B O2 0.86 2.29 3.069(5) 151.1 1_455
N4 H50 N2 0.86 1.85 2.706(4) 175.5 1_655
C4 H15 N1 0.93 2.46 3.380(5) 171.2 .
C8 H10 N3 0.93 2.64 3.443(5) 145.3 2_667
C9 H16 O2 0.93 2.65 3.570(5) 170.2 1_445
C9 H16 O3 0.93 2.63 3.330(5) 132.2 1_445
C14 H12 O1 0.93 2.62 3.544(6) 176.4 2_666
O3 H3 O2 0.82 1.77 2.502(4) 147.2 .
N1 H1A O1 0.86 2.14 2.984(5) 166.1 2_776
N1 H1B O2 0.86 2.29 3.069(5) 151.1 1_455

loop_
_geom_torsion_atom_site_label_1
_geom_torsion_atom_site_label_2
_geom_torsion_atom_site_label_3
_geom_torsion_atom_site_label_4
_geom_torsion
_geom_torsion_site_symmetry_4
C12 C1 C2 C4 0.3(6) .
C3 C1 C2 C4 179.6(3) .
C2 C1 C3 C3 -4.8(7) 2_565
C12 C1 C3 C3 174.5(5) 2_565
C9 N4 C4 C2 -0.8(6) .
C1 C2 C4 N4 0.4(6) .
C10 N2 C6 C13 -0.4(6) .
C16 N3 C8 C7 0.4(7) .
C11 C7 C8 N3 -0.6(6) .
C4 N4 C9 C12 0.4(6) .
C6 N2 C10 C14 0.4(6) .
C8 C7 C11 C15 1.6(6) .
C8 C7 C11 C26 -178.2(4) .
N4 C9 C12 C1 0.4(6) .
C2 C1 C12 C9 -0.7(6) .
C3 C1 C12 C9 180.0(3) .
C14 C5 C13 C6 -0.9(7) .
C27 C5 C13 C6 179.5(4) .
N2 C6 C13 C5 0.7(6) .
N2 C10 C14 C5 -0.7(7) .
C13 C5 C14 C10 0.9(7) .
C27 C5 C14 C10 -179.5(4) .
C7 C11 C15 C16 -2.3(8) .
C26 C11 C15 C16 177.5(5) .
C8 N3 C16 C15 -1.3(9) .
C11 C15 C16 N3 2.3(11) .
C20 C17 C18 C23 -1.7(6) .
N1 C17 C18 C23 -178.4(4) .
N1 C17 C20 C19 178.0(3) .
C18 C17 C20 C19 1.3(6) .
C21 C19 C20 C17 0.1(6) .
C22 C19 C20 C17 -179.6(3) .
C20 C19 C21 O3 179.8(3) .
C22 C19 C21 O3 -0.5(5) .
C20 C19 C21 C23 -1.1(5) .
C22 C19 C21 C23 178.5(3) .
C20 C19 C22 O1 2.9(6) .
C21 C19 C22 O1 -176.8(4) .
C20 C19 C22 O2 -176.6(4) .
C21 C19 C22 O2 3.7(6) .
C17 C18 C23 C21 0.7(6) .
O3 C21 C23 C18 179.9(3) .
C19 C21 C23 C18 0.8(6) .
C14 C5 C27 C26 -179.4(6) .
C13 C5 C27 C26 0.2(10) .
C5 C27 C26 C11 178.4(5) .
C7 C11 C26 C27 8.4(10) .
C15 C11 C26 C27 -171.4(7) .
